data_4318101
loop_
_publ_author_name
'Ashley E. Ayers'
'H. V. Rasika Dias'

_publ_section_title
;
 Investigation of Silver Salt Metathesis: Preparation of Cationic
 Germanium(II) and Tin(II) Complexes, and Silver Adducts Containing
 Unsupported Silver-Germanium and Silver-Tin Bonds
;
_journal_name_full 'Inorganic Chemistry'
_journal_page_first 3259
_journal_page_last 3268
_journal_paper_doi 10.1021/ic0200747
_journal_volume 41
_journal_year 2002
_chemical_formula_sum 'C34 H37 Ag B F18 I N8 Sn'
_chemical_formula_weight 1263.99
_chemical_name_common '[HB(3,5-(CF3)2Pz)3]AgSnI[(n-Pr)2ATI]'
_chemical_name_systematic
;
  ?
;
_space_group_IT_number 14
_symmetry_cell_setting monoclinic
_symmetry_space_group_name_Hall '-P 2ybc'
_symmetry_space_group_name_H-M 'P 1 21/c 1'
_atom_sites_solution_hydrogens geom
_atom_sites_solution_primary direct
_atom_sites_solution_secondary difmap
_audit_creation_method SHELXL-97
_cell_angle_alpha 90.00
_cell_angle_beta 91.082(15)
_cell_angle_gamma 90.00
_cell_formula_units_Z 4
_cell_length_a 22.835(6)
_cell_length_b 11.5989(15)
_cell_length_c 17.228(3)
_cell_measurement_reflns_used 49
_cell_measurement_temperature 208(2)
_cell_measurement_theta_max 12.54
_cell_measurement_theta_min 2.80
_cell_volume 4562.2(16)
_computing_cell_refinement 'Siemens XSCANS'
_computing_data_collection 'Siemens XSCANS'
_computing_data_reduction 'Siemens SHELXTL'
_computing_molecular_graphics 'Siemens SHELXTL'
_computing_publication_material 'Siemens SHELXTL'
_computing_structure_refinement 'SHELXL-97 (Sheldrick, 1997)'
_computing_structure_solution 'SHELXS-97 (Sheldrick, 1990)'
_diffrn_ambient_temperature 208(2)
_diffrn_measured_fraction_theta_full 0.951
_diffrn_measured_fraction_theta_max 0.951
_diffrn_measurement_method '\w scans'
_diffrn_radiation_monochromator graphite
_diffrn_radiation_source 'fine-focus sealed tube'
_diffrn_radiation_type MoK\a
_diffrn_radiation_wavelength 0.71073
_diffrn_reflns_av_R_equivalents 0.0413
_diffrn_reflns_av_sigmaI/netI 0.0530
_diffrn_reflns_limit_h_max 24
_diffrn_reflns_limit_h_min -24
_diffrn_reflns_limit_k_max 12
_diffrn_reflns_limit_k_min 0
_diffrn_reflns_limit_l_max 18
_diffrn_reflns_limit_l_min 0
_diffrn_reflns_number 7818
_diffrn_reflns_theta_full 22.52
_diffrn_reflns_theta_max 22.52
_diffrn_reflns_theta_min 1.78
_diffrn_standards_interval_count 97
_diffrn_standards_number 3
_exptl_absorpt_coefficient_mu 1.763
_exptl_absorpt_correction_T_max 0.7884
_exptl_absorpt_correction_T_min 0.5640
_exptl_absorpt_correction_type refdelf
_exptl_absorpt_process_details
;
Parkin S,Moezzi B & Hope H, (1995) J. Appl. Cryst. 28, 53-56
Cubic fit to sin(theta)/lambda - 24 parameters
;
_exptl_crystal_colour dark_yellow
_exptl_crystal_density_diffrn 1.840
_exptl_crystal_density_method 'not measured'
_exptl_crystal_description parallelpipeds
_exptl_crystal_F_000 2456
_exptl_crystal_size_max 0.52
_exptl_crystal_size_mid 0.51
_exptl_crystal_size_min 0.39
_refine_diff_density_max 0.635
_refine_diff_density_min -0.421
_refine_diff_density_rms 0.085
_refine_ls_extinction_method none
_refine_ls_goodness_of_fit_ref 1.032
_refine_ls_hydrogen_treatment mixed
_refine_ls_matrix_type full
_refine_ls_number_parameters 559
_refine_ls_number_reflns 5704
_refine_ls_number_restraints 0
_refine_ls_restrained_S_all 1.032
_refine_ls_R_factor_all 0.0748
_refine_ls_R_factor_gt 0.0464
_refine_ls_shift/su_max 0.003
_refine_ls_shift/su_mean 0.000
_refine_ls_structure_factor_coef Fsqd
_refine_ls_weighting_details 'calc w=1/[\s^2^(Fo^2^)+(0.0511P)^2^+8.4870P] where P=(Fo^2^+2Fc^2^)/3'
_refine_ls_weighting_scheme calc
_refine_ls_wR_factor_gt 0.1063
_refine_ls_wR_factor_ref 0.1200
_reflns_number_gt 3997
_reflns_number_total 5704
_reflns_threshold_expression >2sigma(I)
_cod_data_source_file ic0200747_8.cif
_cod_data_source_block rd264x
_cod_depositor_comments
;
The following automatic conversions were performed:

'_symmetry_cell_setting' value 'Monoclinic' changed to 'monoclinic'
according to the built-in table from CIF Core dictionary named
'cif_core.dic' version 2.4.1 from 2010-06-29.

Automatic conversion script
Id: cif_fix_values 1646 2011-03-28 12:23:43Z adriana 
;
_cod_original_cell_volume 4562.3(16)
_cod_database_code 4318101

loop_
_symmetry_equiv_pos_as_xyz
'x, y, z'
'-x, y+1/2, -z+1/2'
'-x, -y, -z'
'x, -y-1/2, z-1/2'

loop_
_atom_site_label
_atom_site_type_symbol
_atom_site_fract_x
_atom_site_fract_y
_atom_site_fract_z
_atom_site_U_iso_or_equiv
_atom_site_adp_type
_atom_site_occupancy
_atom_site_symmetry_multiplicity
_atom_site_calc_flag
_atom_site_refinement_flags
_atom_site_disorder_assembly
_atom_site_disorder_group
Ag Ag 0.22563(3) 0.57370(6) 0.20786(4) 0.0604(2) Uani 1 1 d . . .
Sn Sn 0.11514(2) 0.57257(5) 0.23858(3) 0.05401(19) Uani 1 1 d . . .
I I 0.03550(2) 0.57987(5) 0.11253(3) 0.0668(2) Uani 1 1 d . . .
B B 0.3716(4) 0.5659(10) 0.1735(6) 0.063(3) Uani 1 1 d . . .
H H 0.415(3) 0.554(6) 0.168(4) 0.06(2) Uiso 1 1 d . . .
N1 N 0.0653(3) 0.4620(5) 0.3073(4) 0.0540(17) Uani 1 1 d . . .
N9 N 0.0703(3) 0.6840(5) 0.3119(4) 0.0512(16) Uani 1 1 d . B .
N11 N 0.3473(3) 0.6869(6) 0.1513(4) 0.0575(18) Uani 1 1 d . . .
N12 N 0.2907(3) 0.7172(6) 0.1665(4) 0.0599(18) Uani 1 1 d . . .
N21 N 0.3406(3) 0.4736(6) 0.1226(4) 0.0595(18) Uani 1 1 d . . .
N22 N 0.2817(3) 0.4703(7) 0.1147(4) 0.0634(19) Uani 1 1 d . . .
N31 N 0.3611(3) 0.5434(6) 0.2605(4) 0.0642(19) Uani 1 1 d . . .
N32 N 0.3065(3) 0.5202(6) 0.2868(4) 0.0629(18) Uani 1 1 d . . .
C2 C 0.0238(3) 0.5114(7) 0.3503(5) 0.050(2) Uani 1 1 d . . .
C3 C -0.0186(3) 0.4455(8) 0.3867(5) 0.063(2) Uani 1 1 d . . .
H3A H -0.0156 0.3659 0.3770 0.076 Uiso 1 1 calc R . .
C4 C -0.0645(4) 0.4751(10) 0.4348(5) 0.067(3) Uani 1 1 d . . .
H4A H -0.0871 0.4126 0.4519 0.081 Uiso 1 1 calc R . .
C5 C -0.0821(3) 0.5806(10) 0.4611(5) 0.068(3) Uani 1 1 d . . .
H5A H -0.1157 0.5822 0.4918 0.081 Uiso 1 1 calc R . .
C6 C -0.0555(4) 0.6834(10) 0.4470(5) 0.070(3) Uani 1 1 d . . .
H6A H -0.0723 0.7474 0.4717 0.084 Uiso 1 1 calc R . .
C7 C -0.0075(3) 0.7080(8) 0.4016(4) 0.062(2) Uani 1 1 d . . .
H7A H 0.0032 0.7863 0.4020 0.074 Uiso 1 1 calc R . .
C8 C 0.0281(3) 0.6388(7) 0.3555(4) 0.051(2) Uani 1 1 d . . .
C10 C 0.0690(4) 0.3352(7) 0.3027(5) 0.069(2) Uani 1 1 d . . .
H10A H 0.0325 0.3052 0.2797 0.083 Uiso 1 1 calc R . .
H10B H 0.0730 0.3038 0.3554 0.083 Uiso 1 1 calc R . .
C11 C 0.1191(4) 0.2951(7) 0.2559(6) 0.076(3) Uani 1 1 d . . .
H11A H 0.1554 0.3301 0.2760 0.091 Uiso 1 1 calc R . .
H11B H 0.1134 0.3201 0.2019 0.091 Uiso 1 1 calc R . .
C12 C 0.1246(4) 0.1634(8) 0.2587(6) 0.092(3) Uani 1 1 d . . .
H12A H 0.1557 0.1389 0.2249 0.138 Uiso 1 1 calc R . .
H12B H 0.0879 0.1288 0.2414 0.138 Uiso 1 1 calc R . .
H12C H 0.1335 0.1391 0.3114 0.138 Uiso 1 1 calc R . .
C13' C 0.0854(4) 0.8082(7) 0.3148(6) 0.071(3) Uani 1 1 d . . .
H13A H 0.0498 0.8551 0.3185 0.085 Uiso 1 1 calc R A 1
H13B H 0.1062 0.8309 0.2680 0.085 Uiso 1 1 calc R A 1
C14' C 0.1277 0.8260 0.3929 0.155(16) Uani 0.56(2) 1 d P B 1
H14B H 0.1045 0.8050 0.4381 0.186 Uiso 0.56(2) 1 calc PR B 1
H14E H 0.1597 0.7699 0.3899 0.186 Uiso 0.56(2) 1 calc PR B 1
C15' C 0.1510 0.9260 0.4070 0.180(15) Uani 0.56(2) 1 d P B 1
H15A H 0.1743 0.9222 0.4546 0.270 Uiso 0.56(2) 1 calc PR B 1
H15B H 0.1203 0.9831 0.4126 0.270 Uiso 0.56(2) 1 calc PR B 1
H15C H 0.1759 0.9476 0.3643 0.270 Uiso 0.56(2) 1 calc PR B 1
C14" C 0.1079 0.8654 0.3824 0.102(11) Uani 0.44(2) 1 d P B 2
H14C H 0.0774 0.8742 0.4213 0.123 Uiso 0.44(2) 1 calc PR B 2
H14D H 0.1232 0.9418 0.3693 0.123 Uiso 0.44(2) 1 calc PR B 2
C15" C 0.1597 0.7823 0.4142 0.096(10) Uani 0.44(2) 1 d P B 2
H15D H 0.1770 0.8150 0.4611 0.144 Uiso 0.44(2) 1 calc PR B 2
H15E H 0.1895 0.7752 0.3750 0.144 Uiso 0.44(2) 1 calc PR B 2
H15F H 0.1438 0.7067 0.4255 0.144 Uiso 0.44(2) 1 calc PR B 2
C13 C 0.2841(4) 0.8240(8) 0.1405(5) 0.065(2) Uani 1 1 d . . .
C14 C 0.3347(4) 0.8640(9) 0.1075(6) 0.080(3) Uani 1 1 d . . .
H14A H 0.3410 0.9367 0.0851 0.096 Uiso 1 1 calc R . .
C15 C 0.3734(4) 0.7759(8) 0.1142(5) 0.069(2) Uani 1 1 d . . .
C16 C 0.2278(5) 0.8813(10) 0.1473(7) 0.085(3) Uani 1 1 d . . .
C17 C 0.4351(4) 0.7712(10) 0.0848(8) 0.087(3) Uani 1 1 d . . .
C23 C 0.2701(4) 0.3819(9) 0.0661(6) 0.073(3) Uani 1 1 d . . .
C24 C 0.3210(4) 0.3301(8) 0.0423(6) 0.077(3) Uani 1 1 d . . .
H24A H 0.3249 0.2684 0.0074 0.093 Uiso 1 1 calc R . .
C25 C 0.3641(4) 0.3881(8) 0.0806(6) 0.072(3) Uani 1 1 d . . .
C26 C 0.2095(5) 0.3551(14) 0.0435(9) 0.107(4) Uani 1 1 d . . .
C27 C 0.4285(5) 0.3619(12) 0.0767(10) 0.104(4) Uani 1 1 d . . .
C33 C 0.3139(4) 0.4979(8) 0.3628(6) 0.072(3) Uani 1 1 d . . .
C34 C 0.3710(5) 0.5050(10) 0.3870(6) 0.091(3) Uani 1 1 d . . .
H34A H 0.3866 0.4937 0.4373 0.109 Uiso 1 1 calc R . .
C35 C 0.4003(4) 0.5323(9) 0.3209(6) 0.078(3) Uani 1 1 d . . .
C36 C 0.2637(6) 0.4711(12) 0.4096(7) 0.097(3) Uani 1 1 d . . .
C37 C 0.4639(5) 0.5595(14) 0.3145(8) 0.104(4) Uani 1 1 d . . .
F16C F 0.2272(3) 0.9870(6) 0.1224(4) 0.133(3) Uani 1 1 d . . .
F16B F 0.2093(3) 0.8867(6) 0.2204(4) 0.128(3) Uani 1 1 d . . .
F16A F 0.1844(3) 0.8256(7) 0.1116(6) 0.165(4) Uani 1 1 d . . .
F17C F 0.4749(2) 0.7645(6) 0.1394(4) 0.117(2) Uani 1 1 d . . .
F17B F 0.4446(3) 0.8678(7) 0.0450(4) 0.120(2) Uani 1 1 d . . .
F17A F 0.4423(2) 0.6834(7) 0.0364(4) 0.113(2) Uani 1 1 d . . .
F26C F 0.1703(3) 0.4221(8) 0.0678(5) 0.175(4) Uani 1 1 d . . .
F26B F 0.2026(3) 0.3224(11) -0.0258(5) 0.190(5) Uani 1 1 d . . .
F26A F 0.1947(4) 0.2536(11) 0.0788(8) 0.205(5) Uani 1 1 d . . .
F27C F 0.4586(3) 0.4443(7) 0.0451(5) 0.137(3) Uani 1 1 d . . .
F27B F 0.4357(3) 0.2663(7) 0.0342(5) 0.149(3) Uani 1 1 d . . .
F27A F 0.4518(3) 0.3436(7) 0.1464(6) 0.133(3) Uani 1 1 d . . .
F36C F 0.2788(3) 0.4309(6) 0.4796(3) 0.112(2) Uani 1 1 d . . .
F36B F 0.2291(4) 0.3905(10) 0.3800(4) 0.174(4) Uani 1 1 d . . .
F36A F 0.2305(4) 0.5562(9) 0.4233(6) 0.191(5) Uani 1 1 d . . .
F37C F 0.4918(3) 0.4832(8) 0.2703(5) 0.132(3) Uani 1 1 d . . .
F37B F 0.4740(3) 0.6619(8) 0.2833(4) 0.127(2) Uani 1 1 d . . .
F37A F 0.4901(3) 0.5559(8) 0.3830(4) 0.146(3) Uani 1 1 d . . .
C1A C 0.6746(11) 0.328(2) 0.0957(13) 0.252(11) Uiso 1 1 d . . .
H1AA H 0.6620 0.2498 0.0836 0.378 Uiso 1 1 calc R . .
H1AB H 0.7130 0.3254 0.1209 0.378 Uiso 1 1 calc R . .
H1AC H 0.6767 0.3723 0.0482 0.378 Uiso 1 1 calc R . .
C2A C 0.6358(13) 0.377(3) 0.1440(17) 0.297(14) Uiso 1 1 d . . .
H2AA H 0.6328 0.3318 0.1917 0.356 Uiso 1 1 calc R . .
H2AB H 0.5970 0.3805 0.1189 0.356 Uiso 1 1 calc R . .
C3A C 0.6563(16) 0.495(4) 0.163(2) 0.35(2) Uiso 1 1 d . . .
H3AA H 0.6861 0.4876 0.2041 0.416 Uiso 1 1 calc R . .
H3AB H 0.6765 0.5238 0.1169 0.416 Uiso 1 1 calc R . .
C4A C 0.6253(16) 0.568(3) 0.182(2) 0.314(18) Uiso 1 1 d . . .
H4AA H 0.6001 0.5337 0.2209 0.377 Uiso 1 1 calc R . .
H4AB H 0.5999 0.5837 0.1365 0.377 Uiso 1 1 calc R . .
C5A C 0.6422(13) 0.685(3) 0.2135(19) 0.303(15) Uiso 1 1 d . . .
H5AA H 0.6406 0.7378 0.1692 0.363 Uiso 1 1 calc R . .
H5AB H 0.6105 0.7079 0.2477 0.363 Uiso 1 1 calc R . .
C6A C 0.6856(12) 0.706(3) 0.2471(16) 0.298(15) Uiso 1 1 d . . .
H6AA H 0.6864 0.7873 0.2602 0.447 Uiso 1 1 calc R . .
H6AB H 0.7187 0.6877 0.2149 0.447 Uiso 1 1 calc R . .
H6AC H 0.6877 0.6605 0.2944 0.447 Uiso 1 1 calc R . .

loop_
_atom_site_aniso_label
_atom_site_aniso_U_11
_atom_site_aniso_U_22
_atom_site_aniso_U_33
_atom_site_aniso_U_23
_atom_site_aniso_U_13
_atom_site_aniso_U_12
Ag 0.0440(3) 0.0607(4) 0.0770(4) -0.0060(4) 0.0123(3) 0.0024(3)
Sn 0.0443(3) 0.0507(3) 0.0674(4) -0.0049(3) 0.0112(3) 0.0001(3)
I 0.0659(4) 0.0674(4) 0.0671(4) -0.0018(3) 0.0040(3) 0.0057(3)
B 0.042(5) 0.067(7) 0.081(7) 0.005(7) 0.013(5) 0.004(5)
N1 0.056(4) 0.046(4) 0.060(4) 0.000(3) -0.001(3) 0.002(3)
N9 0.052(4) 0.044(4) 0.058(4) -0.002(3) 0.010(3) 0.004(3)
N11 0.037(4) 0.063(5) 0.073(5) 0.002(4) 0.013(3) -0.001(3)
N12 0.056(4) 0.057(5) 0.067(5) -0.006(4) 0.012(3) 0.002(4)
N21 0.044(4) 0.063(5) 0.072(5) -0.007(4) 0.008(3) 0.001(4)
N22 0.043(4) 0.072(5) 0.075(5) -0.006(4) 0.011(3) 0.010(4)
N31 0.053(4) 0.061(5) 0.079(5) 0.001(4) 0.003(4) 0.007(4)
N32 0.059(4) 0.061(5) 0.069(5) 0.011(4) 0.008(4) 0.001(4)
C2 0.038(4) 0.054(5) 0.058(5) 0.004(5) -0.004(4) -0.002(4)
C3 0.051(5) 0.074(6) 0.064(5) 0.013(5) -0.004(4) -0.010(5)
C4 0.051(5) 0.087(7) 0.063(6) 0.016(5) 0.002(5) -0.014(5)
C5 0.040(4) 0.102(8) 0.062(5) 0.014(6) 0.008(4) -0.001(6)
C6 0.051(5) 0.101(8) 0.060(6) -0.002(6) 0.013(4) 0.004(5)
C7 0.059(5) 0.068(6) 0.059(5) -0.002(5) 0.005(4) 0.002(5)
C8 0.040(4) 0.061(6) 0.051(5) -0.001(5) -0.001(4) -0.002(4)
C10 0.068(6) 0.048(5) 0.092(7) -0.002(5) -0.004(5) -0.002(4)
C11 0.075(6) 0.045(5) 0.109(8) -0.018(5) 0.002(6) 0.003(5)
C12 0.097(8) 0.064(7) 0.114(9) -0.018(6) -0.009(6) 0.007(6)
C13' 0.068(6) 0.052(6) 0.093(7) -0.018(5) 0.019(5) -0.010(5)
C14' 0.082(16) 0.048(15) 0.33(4) -0.07(2) -0.09(2) -0.001(14)
C15' 0.13(2) 0.18(3) 0.23(3) -0.04(3) -0.06(2) -0.01(2)
C14" 0.09(2) 0.07(2) 0.15(3) 0.01(2) -0.001(18) -0.004(18)
C15" 0.13(2) 0.059(17) 0.093(19) 0.002(14) -0.051(17) 0.000(16)
C13 0.061(6) 0.054(6) 0.080(6) -0.007(5) 0.020(5) 0.005(5)
C14 0.077(6) 0.058(6) 0.106(8) 0.007(6) 0.029(6) -0.001(6)
C15 0.063(6) 0.065(6) 0.079(6) -0.001(5) 0.018(5) -0.010(5)
C16 0.082(7) 0.066(7) 0.109(9) 0.014(7) 0.022(7) 0.022(6)
C17 0.061(7) 0.078(8) 0.125(10) 0.018(8) 0.026(7) -0.011(6)
C23 0.053(6) 0.081(7) 0.085(7) -0.018(6) 0.014(5) 0.000(5)
C24 0.070(6) 0.068(6) 0.095(7) -0.027(6) 0.034(6) -0.003(5)
C25 0.058(6) 0.061(6) 0.097(7) -0.013(5) 0.022(5) 0.008(5)
C26 0.072(8) 0.129(11) 0.122(11) -0.057(10) 0.013(7) -0.010(8)
C27 0.070(8) 0.083(9) 0.158(13) -0.028(9) 0.017(8) 0.024(7)
C33 0.076(7) 0.066(7) 0.074(7) 0.004(5) -0.011(6) -0.006(5)
C34 0.103(8) 0.106(9) 0.063(7) 0.012(6) -0.012(6) -0.012(7)
C35 0.060(6) 0.081(7) 0.092(7) 0.006(6) -0.024(6) 0.006(5)
C36 0.092(9) 0.107(10) 0.091(9) 0.008(8) 0.011(7) 0.000(8)
C37 0.065(7) 0.129(12) 0.118(10) 0.005(10) -0.018(7) 0.007(8)
F16C 0.129(5) 0.087(5) 0.186(7) 0.058(5) 0.076(5) 0.048(4)
F16B 0.116(5) 0.125(6) 0.145(6) 0.028(5) 0.065(5) 0.035(4)
F16A 0.079(4) 0.136(7) 0.277(11) -0.037(7) -0.041(6) 0.050(5)
F17C 0.052(3) 0.135(6) 0.165(6) 0.030(5) 0.002(4) -0.013(4)
F17B 0.085(4) 0.128(6) 0.149(6) 0.049(5) 0.033(4) -0.017(4)
F17A 0.079(4) 0.126(6) 0.136(6) -0.005(5) 0.047(4) 0.003(4)
F26C 0.055(4) 0.229(10) 0.241(9) -0.161(8) -0.016(5) 0.024(5)
F26B 0.096(5) 0.312(14) 0.162(7) -0.150(10) -0.017(5) 0.027(6)
F26A 0.105(6) 0.196(11) 0.314(15) -0.039(10) -0.007(7) -0.064(7)
F27C 0.079(4) 0.124(6) 0.210(8) -0.025(5) 0.071(5) -0.011(4)
F27B 0.086(4) 0.129(6) 0.234(8) -0.067(6) 0.051(5) 0.026(4)
F27A 0.071(4) 0.124(6) 0.203(8) -0.007(6) -0.005(5) 0.041(4)
F36C 0.136(5) 0.130(6) 0.071(4) 0.014(4) 0.006(4) -0.006(4)
F36B 0.151(7) 0.280(12) 0.090(5) -0.003(6) 0.021(5) -0.118(8)
F36A 0.165(8) 0.183(9) 0.228(10) 0.105(8) 0.125(8) 0.071(7)
F37C 0.063(4) 0.169(7) 0.163(7) 0.011(6) 0.001(4) 0.020(4)
F37B 0.081(4) 0.151(7) 0.149(6) 0.025(5) -0.023(4) -0.033(4)
F37A 0.086(4) 0.220(9) 0.131(6) 0.019(6) -0.048(4) -0.006(5)

loop_
_atom_type_symbol
_atom_type_description
_atom_type_scat_dispersion_real
_atom_type_scat_dispersion_imag
_atom_type_scat_source
C C 0.0033 0.0016 'International Tables Vol C Tables 4.2.6.8 and 6.1.1.4'
H H 0.0000 0.0000 'International Tables Vol C Tables 4.2.6.8 and 6.1.1.4'
B B 0.0013 0.0007 'International Tables Vol C Tables 4.2.6.8 and 6.1.1.4'
N N 0.0061 0.0033 'International Tables Vol C Tables 4.2.6.8 and 6.1.1.4'
F F 0.0171 0.0103 'International Tables Vol C Tables 4.2.6.8 and 6.1.1.4'
Ag Ag -0.8971 1.1015 'International Tables Vol C Tables 4.2.6.8 and 6.1.1.4'
Sn Sn -0.6537 1.4246 'International Tables Vol C Tables 4.2.6.8 and 6.1.1.4'
I I -0.4742 1.8119 'International Tables Vol C Tables 4.2.6.8 and 6.1.1.4'

loop_
_geom_angle_atom_site_label_1
_geom_angle_atom_site_label_2
_geom_angle_atom_site_label_3
_geom_angle
_geom_angle_site_symmetry_1
_geom_angle_site_symmetry_3
_geom_angle_publ_flag
N12 Ag N32 82.5(2) . . ?
N12 Ag N22 78.6(2) . . ?
N32 Ag N22 80.3(2) . . ?
N12 Ag Sn 133.62(17) . . ?
N32 Ag Sn 129.57(17) . . ?
N22 Ag Sn 132.09(18) . . ?
N9 Sn N1 76.1(2) . . ?
N9 Sn Ag 127.69(18) . . ?
N1 Sn Ag 131.35(18) . . ?
N9 Sn I 97.57(17) . . ?
N1 Sn I 96.00(18) . . ?
Ag Sn I 117.48(3) . . ?
N31 B N21 110.8(7) . . ?
N31 B N11 109.3(7) . . ?
N21 B N11 109.2(7) . . ?
C2 N1 C10 119.8(7) . . ?
C2 N1 Sn 116.6(5) . . ?
C10 N1 Sn 123.2(5) . . ?
C8 N9 C13' 122.0(7) . . ?
C8 N9 Sn 117.6(5) . . ?
C13' N9 Sn 120.4(5) . . ?
C15 N11 N12 108.7(7) . . ?
C15 N11 B 130.2(7) . . ?
N12 N11 B 121.1(6) . . ?
C13 N12 N11 106.0(7) . . ?
C13 N12 Ag 134.1(6) . . ?
N11 N12 Ag 118.8(5) . . ?
C25 N21 N22 109.4(7) . . ?
C25 N21 B 129.2(7) . . ?
N22 N21 B 121.4(7) . . ?
C23 N22 N21 105.5(7) . . ?
C23 N22 Ag 134.2(6) . . ?
N21 N22 Ag 117.6(5) . . ?
N32 N31 C35 108.5(7) . . ?
N32 N31 B 121.1(7) . . ?
C35 N31 B 130.1(8) . . ?
C33 N32 N31 105.3(7) . . ?
C33 N32 Ag 134.2(6) . . ?
N31 N32 Ag 117.9(5) . . ?
N1 C2 C3 121.2(8) . . ?
N1 C2 C8 114.3(7) . . ?
C3 C2 C8 124.4(8) . . ?
C4 C3 C2 132.1(9) . . ?
C5 C4 C3 130.4(9) . . ?
C6 C5 C4 126.1(8) . . ?
C5 C6 C7 129.7(9) . . ?
C6 C7 C8 132.5(9) . . ?
N9 C8 C7 121.7(8) . . ?
N9 C8 C2 113.8(7) . . ?
C7 C8 C2 124.5(8) . . ?
N1 C10 C11 112.7(7) . . ?
C10 C11 C12 111.0(8) . . ?
C14" C13' N9 124.0(7) . . ?
C14" C13' C14' 23.50(15) . . ?
N9 C13' C14' 106.2(6) . . ?
C15' C14' C13' 119.6(3) . . ?
C13' C14" C15" 104.5(4) . . ?
N12 C13 C14 111.3(8) . . ?
N12 C13 C16 119.7(8) . . ?
C14 C13 C16 128.9(10) . . ?
C15 C14 C13 105.2(8) . . ?
C14 C15 N11 108.8(7) . . ?
C14 C15 C17 127.7(9) . . ?
N11 C15 C17 123.5(9) . . ?
F16C C16 F16A 107.8(10) . . ?
F16C C16 F16B 105.4(9) . . ?
F16A C16 F16B 102.4(10) . . ?
F16C C16 C13 114.1(10) . . ?
F16A C16 C13 113.2(9) . . ?
F16B C16 C13 113.0(9) . . ?
F17C C17 F17A 108.5(10) . . ?
F17C C17 F17B 107.7(9) . . ?
F17A C17 F17B 107.3(10) . . ?
F17C C17 C15 113.9(10) . . ?
F17A C17 C15 111.5(9) . . ?
F17B C17 C15 107.8(9) . . ?
N22 C23 C24 111.1(8) . . ?
N22 C23 C26 120.0(9) . . ?
C24 C23 C26 128.9(10) . . ?
C25 C24 C23 104.3(8) . . ?
N21 C25 C24 109.6(8) . . ?
N21 C25 C27 125.0(9) . . ?
C24 C25 C27 125.4(9) . . ?
F26B C26 F26C 114.9(12) . . ?
F26B C26 F26A 97.7(12) . . ?
F26C C26 F26A 101.5(12) . . ?
F26B C26 C23 114.6(11) . . ?
F26C C26 C23 117.1(11) . . ?
F26A C26 C23 107.8(12) . . ?
F27C C27 F27A 106.8(11) . . ?
F27C C27 F27B 107.8(11) . . ?
F27A C27 F27B 108.1(11) . . ?
F27C C27 C25 113.3(11) . . ?
F27A C27 C25 111.7(11) . . ?
F27B C27 C25 108.9(10) . . ?
N32 C33 C34 112.9(9) . . ?
N32 C33 C36 119.9(9) . . ?
C34 C33 C36 127.3(10) . . ?
C33 C34 C35 103.8(9) . . ?
N31 C35 C34 109.4(8) . . ?
N31 C35 C37 123.2(10) . . ?
C34 C35 C37 127.1(10) . . ?
F36A C36 F36B 105.5(12) . . ?
F36A C36 F36C 104.4(11) . . ?
F36B C36 F36C 104.1(10) . . ?
F36A C36 C33 114.8(11) . . ?
F36B C36 C33 114.3(11) . . ?
F36C C36 C33 112.6(11) . . ?
F37A C37 F37B 108.2(11) . . ?
F37A C37 F37C 106.0(10) . . ?
F37B C37 F37C 105.9(11) . . ?
F37A C37 C35 110.7(11) . . ?
F37B C37 C35 113.4(10) . . ?
F37C C37 C35 112.2(11) . . ?
C1A C2A C3A 109(3) . . ?
C4A C3A C2A 123(4) . . ?
C3A C4A C5A 127(4) . . ?
C6A C5A C4A 125(4) . . ?

loop_
_geom_bond_atom_site_label_1
_geom_bond_atom_site_label_2
_geom_bond_distance
_geom_bond_site_symmetry_2
_geom_bond_publ_flag
Ag N12 2.350(7) . ?
Ag N32 2.357(7) . ?
Ag N22 2.394(7) . ?
Ag Sn 2.5880(10) . ?
Sn N9 2.089(6) . ?
Sn N1 2.095(6) . ?
Sn I 2.8073(10) . ?
B N31 1.544(12) . ?
B N21 1.548(13) . ?
B N11 1.554(12) . ?
N1 C2 1.342(9) . ?
N1 C10 1.476(10) . ?
N9 C8 1.339(9) . ?
N9 C13' 1.482(10) . ?
N11 C15 1.357(10) . ?
N11 N12 1.370(8) . ?
N12 C13 1.325(11) . ?
N21 C25 1.345(10) . ?
N21 N22 1.349(8) . ?
N22 C23 1.347(11) . ?
N31 N32 1.361(9) . ?
N31 C35 1.367(11) . ?
N32 C33 1.341(11) . ?
C2 C3 1.393(11) . ?
C2 C8 1.484(11) . ?
C3 C4 1.391(12) . ?
C4 C5 1.368(12) . ?
C5 C6 1.362(12) . ?
C6 C7 1.388(11) . ?
C7 C8 1.401(11) . ?
C10 C11 1.486(11) . ?
C11 C12 1.534(12) . ?
C13' C14" 1.428(9) . ?
C13' C14' 1.655(9) . ?
C14' C15' 1.29811(15) . ?
C14" C15" 1.6136(3) . ?
C13 C14 1.378(12) . ?
C13 C16 1.454(12) . ?
C14 C15 1.355(12) . ?
C15 C17 1.508(12) . ?
C16 F16C 1.298(12) . ?
C16 F16A 1.325(13) . ?
C16 F16B 1.338(12) . ?
C17 F17C 1.297(12) . ?
C17 F17A 1.328(12) . ?
C17 F17B 1.334(11) . ?
C23 C24 1.377(12) . ?
C23 C26 1.464(14) . ?
C24 C25 1.353(12) . ?
C25 C27 1.504(13) . ?
C26 F26B 1.260(13) . ?
C26 F26C 1.263(13) . ?
C26 F26A 1.370(17) . ?
C27 F27C 1.303(14) . ?
C27 F27A 1.323(14) . ?
C27 F27B 1.341(13) . ?
C33 C34 1.365(13) . ?
C33 C36 1.448(14) . ?
C34 C35 1.368(13) . ?
C35 C37 1.491(15) . ?
C36 F36A 1.269(13) . ?
C36 F36B 1.320(14) . ?
C36 F36C 1.332(13) . ?
C37 F37A 1.315(13) . ?
C37 F37B 1.326(14) . ?
C37 F37C 1.337(14) . ?
C1A C2A 1.36(3) . ?
C2A C3A 1.48(4) . ?
C3A C4A 1.15(4) . ?
C4A C5A 1.51(4) . ?
C5A C6A 1.16(3) . ?
